data_4304791
loop_
_publ_author_name
'Ruslan Pryadun'
'R. H. Holm'

_publ_section_title
;
A New Class of Binuclear and Trinuclear Iron-Sulfur Clusters Derived from
Bis[bis(trimethylsilyl)amido]iron(II)
;
_journal_name_full 'Inorganic Chemistry'
_journal_page_first 3366
_journal_page_last 3370
_journal_paper_doi 10.1021/ic7023742
_journal_volume 47
_journal_year 2008
_chemical_formula_moiety 'C28 H69 Fe2 N3 S Si6'
_chemical_formula_sum 'C28 H69 Fe2 N3 S Si6'
_chemical_formula_weight 760.16
_chemical_name_systematic
; 
 ? 
;
_space_group_IT_number 2
_symmetry_cell_setting triclinic
_symmetry_space_group_name_Hall '-P 1'
_symmetry_space_group_name_H-M 'P -1'
_atom_sites_solution_hydrogens geom
_atom_sites_solution_primary direct
_atom_sites_solution_secondary difmap
_audit_creation_method SHELXL-97
_cell_angle_alpha 87.869(3)
_cell_angle_beta 82.904(3)
_cell_angle_gamma 88.375(3)
_cell_formula_units_Z 2
_cell_length_a 9.0675(16)
_cell_length_b 14.670(3)
_cell_length_c 16.193(3)
_cell_measurement_reflns_used 913
_cell_measurement_temperature 193(2)
_cell_measurement_theta_max 25.00
_cell_measurement_theta_min 1.27
_cell_volume 2135.4(7)
_computing_cell_refinement 'SAINT (Bruker 1997)'
_computing_data_collection 'SMART (Bruker 1997)'
_computing_data_reduction 'SAINT (Bruker 1997)'
_computing_molecular_graphics 'SHELXTL (Sheldrick, 1997)'
_computing_publication_material 'SHELXTL (Sheldrick, 1997)'
_computing_structure_refinement 'SHELX-97 (Sheldrick, 1997)'
_computing_structure_solution 'SHELX-97 (Sheldrick, 1997)'
_diffrn_ambient_temperature 193(2)
_diffrn_detector_area_resol_mean 'not measured'
_diffrn_measured_fraction_theta_full 0.992
_diffrn_measured_fraction_theta_max 0.992
_diffrn_measurement_device_type 'Bruker AXS CCD'
_diffrn_measurement_method 'phi and omega scans'
_diffrn_radiation_monochromator graphite
_diffrn_radiation_source 'normal-focus sealed tube'
_diffrn_radiation_type MoK\a
_diffrn_radiation_wavelength 0.71073
_diffrn_reflns_av_R_equivalents 0.0235
_diffrn_reflns_av_sigmaI/netI 0.0498
_diffrn_reflns_limit_h_max 10
_diffrn_reflns_limit_h_min -9
_diffrn_reflns_limit_k_max 17
_diffrn_reflns_limit_k_min -17
_diffrn_reflns_limit_l_max 19
_diffrn_reflns_limit_l_min -19
_diffrn_reflns_number 11591
_diffrn_reflns_theta_full 25.00
_diffrn_reflns_theta_max 25.00
_diffrn_reflns_theta_min 1.27
_diffrn_standards_number 0
_exptl_absorpt_coefficient_mu 0.917
_exptl_absorpt_correction_T_max 0.9556
_exptl_absorpt_correction_T_min 0.8031
_exptl_absorpt_correction_type multi-scan
_exptl_absorpt_process_details '(SADABS; Sheldrick, 1996)'
_exptl_crystal_colour yellow
_exptl_crystal_density_diffrn 1.182
_exptl_crystal_density_method 'not measured'
_exptl_crystal_description prism
_exptl_crystal_F_000 820
_exptl_crystal_size_max 0.25
_exptl_crystal_size_mid 0.14
_exptl_crystal_size_min 0.05
_refine_diff_density_max 0.504
_refine_diff_density_min -0.305
_refine_diff_density_rms 0.065
_refine_ls_extinction_method none
_refine_ls_goodness_of_fit_ref 1.050
_refine_ls_hydrogen_treatment constr
_refine_ls_matrix_type full
_refine_ls_number_parameters 497
_refine_ls_number_reflns 7466
_refine_ls_number_restraints 168
_refine_ls_restrained_S_all 1.091
_refine_ls_R_factor_all 0.0802
_refine_ls_R_factor_gt 0.0541
_refine_ls_shift/su_max 0.001
_refine_ls_shift/su_mean 0.000
_refine_ls_structure_factor_coef Fsqd
_refine_ls_weighting_details 'calc w=1/[\s^2^(Fo^2^)+(0.0570P)^2^+1.7515P] where P=(Fo^2^+2Fc^2^)/3'
_refine_ls_weighting_scheme calc
_refine_ls_wR_factor_gt 0.1182
_refine_ls_wR_factor_ref 0.1309
_reflns_number_gt 5490
_reflns_number_total 7466
_reflns_threshold_expression I>2\s(I)
_cod_data_source_file ic7023742-file002.cif
_cod_data_source_block c:\dokument\holm\xray\prs34\work\prs34_final
_cod_depositor_comments
;
The following automatic conversions were performed:
'_symmetry_cell_setting' value 'Triclinic' changed to 'triclinic'
according to '/home/saulius/struct/CIF-dictionaries/cif_core.dic'
dictionary named 'cif_core.dic' version 2.4.1 from 2010-06-29.

Automatic conversion script
Id: cif_fix_enum 1527 2010-12-29 10:47:43Z saulius 
;
_cod_original_cell_volume 2135.5(7)
_cod_database_code 4304791

loop_
_symmetry_equiv_pos_as_xyz
'x, y, z'
'-x, -y, -z'

loop_
_atom_site_label
_atom_site_type_symbol
_atom_site_fract_x
_atom_site_fract_y
_atom_site_fract_z
_atom_site_U_iso_or_equiv
_atom_site_adp_type
_atom_site_occupancy
_atom_site_symmetry_multiplicity
_atom_site_calc_flag
_atom_site_refinement_flags
_atom_site_disorder_assembly
_atom_site_disorder_group
C1 C 0.4129(6) 0.5586(4) 0.2074(4) 0.0889(19) Uani 1 1 d . . .
H1A H 0.4658 0.6015 0.1671 0.133 Uiso 1 1 calc R . .
H1B H 0.3205 0.5876 0.2328 0.133 Uiso 1 1 calc R . .
H1C H 0.3897 0.5040 0.1788 0.133 Uiso 1 1 calc R . .
C2 C 0.4187(7) 0.4568(4) 0.3726(4) 0.094(2) Uani 1 1 d . . .
H2A H 0.3884 0.4007 0.3492 0.141 Uiso 1 1 calc R . .
H2B H 0.3302 0.4924 0.3943 0.141 Uiso 1 1 calc R . .
H2C H 0.4782 0.4413 0.4180 0.141 Uiso 1 1 calc R . .
C3 C 0.5694(6) 0.6335(3) 0.3411(4) 0.0799(17) Uani 1 1 d . . .
H3A H 0.6198 0.6187 0.3902 0.120 Uiso 1 1 calc R . .
H3B H 0.4751 0.6659 0.3581 0.120 Uiso 1 1 calc R . .
H3C H 0.6328 0.6724 0.3019 0.120 Uiso 1 1 calc R . .
C4 C 0.8328(5) 0.6177(3) 0.1400(3) 0.0572(12) Uani 1 1 d . . .
H4A H 0.8150 0.5918 0.0873 0.086 Uiso 1 1 calc R . .
H4B H 0.9234 0.6535 0.1313 0.086 Uiso 1 1 calc R . .
H4C H 0.7481 0.6573 0.1603 0.086 Uiso 1 1 calc R . .
C5 C 1.0061(5) 0.4467(3) 0.1700(4) 0.0657(14) Uani 1 1 d . . .
H5A H 1.0227 0.3958 0.2089 0.098 Uiso 1 1 calc R . .
H5B H 1.0978 0.4808 0.1569 0.098 Uiso 1 1 calc R . .
H5C H 0.9771 0.4229 0.1187 0.098 Uiso 1 1 calc R . .
C6 C 0.9325(6) 0.5720(4) 0.3087(4) 0.0761(16) Uani 1 1 d . . .
H6A H 0.8692 0.6233 0.3299 0.114 Uiso 1 1 calc R . .
H6B H 1.0333 0.5932 0.2908 0.114 Uiso 1 1 calc R . .
H6C H 0.9356 0.5247 0.3529 0.114 Uiso 1 1 calc R . .
C7 C 0.3268(5) 0.2698(4) 0.2239(3) 0.0650(14) Uani 1 1 d . . .
H7A H 0.3653 0.2363 0.2705 0.097 Uiso 1 1 calc R . .
H7B H 0.2252 0.2510 0.2198 0.097 Uiso 1 1 calc R . .
H7C H 0.3265 0.3355 0.2332 0.097 Uiso 1 1 calc R . .
C8 C 0.3913(5) 0.3310(4) 0.0463(3) 0.0693(15) Uani 1 1 d . . .
H8A H 0.4192 0.3919 0.0607 0.104 Uiso 1 1 calc R . .
H8B H 0.2835 0.3298 0.0453 0.104 Uiso 1 1 calc R . .
H8C H 0.4422 0.3163 -0.0088 0.104 Uiso 1 1 calc R . .
C9 C 0.4060(6) 0.1279(3) 0.0939(3) 0.0672(14) Uani 1 1 d . . .
H9A H 0.4549 0.1180 0.0374 0.101 Uiso 1 1 calc R . .
H9B H 0.2984 0.1220 0.0951 0.101 Uiso 1 1 calc R . .
H9C H 0.4434 0.0823 0.1325 0.101 Uiso 1 1 calc R . .
C10 C 0.7234(6) 0.1948(4) -0.0384(3) 0.0679(14) Uani 1 1 d . . .
H10A H 0.7191 0.1306 -0.0195 0.102 Uiso 1 1 calc R . .
H10B H 0.8021 0.2020 -0.0853 0.102 Uiso 1 1 calc R . .
H10C H 0.6277 0.2143 -0.0563 0.102 Uiso 1 1 calc R . .
C11 C 0.7609(5) 0.3884(3) 0.0114(3) 0.0596(13) Uani 1 1 d . . .
H11A H 0.6857 0.3975 -0.0270 0.089 Uiso 1 1 calc R . .
H11B H 0.8588 0.4039 -0.0177 0.089 Uiso 1 1 calc R . .
H11C H 0.7365 0.4278 0.0589 0.089 Uiso 1 1 calc R . .
C12 C 0.9544(5) 0.2308(3) 0.0730(4) 0.0686(15) Uani 1 1 d . . .
H12A H 0.9745 0.2592 0.1242 0.103 Uiso 1 1 calc R . .
H12B H 1.0282 0.2502 0.0268 0.103 Uiso 1 1 calc R . .
H12C H 0.9601 0.1642 0.0806 0.103 Uiso 1 1 calc R . .
C13 C 0.6104(6) -0.0903(4) 0.3961(3) 0.0794(17) Uani 1 1 d . . .
H13A H 0.6735 -0.1442 0.3819 0.119 Uiso 1 1 calc R . .
H13B H 0.5217 -0.1088 0.4331 0.119 Uiso 1 1 calc R . .
H13C H 0.6659 -0.0471 0.4243 0.119 Uiso 1 1 calc R . .
C14 C 0.3949(6) 0.0433(4) 0.3345(4) 0.0785(17) Uani 1 1 d . . .
H14A H 0.4306 0.0928 0.3653 0.118 Uiso 1 1 calc R . .
H14B H 0.3197 0.0093 0.3709 0.118 Uiso 1 1 calc R . .
H14C H 0.3510 0.0690 0.2861 0.118 Uiso 1 1 calc R . .
C15 C 0.4748(7) -0.1226(4) 0.2366(4) 0.091(2) Uani 1 1 d . . .
H15A H 0.4325 -0.0925 0.1895 0.137 Uiso 1 1 calc R . .
H15B H 0.3967 -0.1554 0.2721 0.137 Uiso 1 1 calc R . .
H15C H 0.5539 -0.1658 0.2158 0.137 Uiso 1 1 calc R . .
C16 C 0.8818(6) -0.1531(3) 0.2415(4) 0.0753(16) Uani 1 1 d . . .
H16A H 0.8931 -0.1485 0.3006 0.113 Uiso 1 1 calc R . .
H16B H 0.9716 -0.1815 0.2124 0.113 Uiso 1 1 calc R . .
H16C H 0.7958 -0.1904 0.2359 0.113 Uiso 1 1 calc R . .
C17 C 0.8420(9) -0.0480(5) 0.0822(3) 0.110(3) Uani 1 1 d . . .
H17A H 0.7644 -0.0909 0.0746 0.165 Uiso 1 1 calc R . .
H17B H 0.9379 -0.0707 0.0550 0.165 Uiso 1 1 calc R . .
H17C H 0.8182 0.0117 0.0573 0.165 Uiso 1 1 calc R . .
C20 C 0.7835(10) 0.1524(6) 0.4627(5) 0.090(2) Uani 0.730(3) 1 d PDU A 1
H20A H 0.7976 0.0997 0.4258 0.108 Uiso 0.730(3) 1 calc PR A 1
H20B H 0.6860 0.1465 0.4971 0.108 Uiso 0.730(3) 1 calc PR A 1
C21 C 0.7595(9) 0.3183(5) 0.4671(5) 0.081(2) Uani 0.730(3) 1 d PDU A 1
H21A H 0.6612 0.3145 0.5011 0.097 Uiso 0.730(3) 1 calc PR A 1
H21B H 0.7598 0.3751 0.4321 0.097 Uiso 0.730(3) 1 calc PR A 1
C22 C 0.8805(13) 0.3221(7) 0.5244(6) 0.086(3) Uani 0.730(3) 1 d PDU A 1
H22 H 0.8610 0.3749 0.5619 0.103 Uiso 0.730(3) 1 calc PR A 1
C23 C 0.9081(13) 0.1496(8) 0.5205(6) 0.092(3) Uani 0.730(3) 1 d PDU A 1
H23 H 0.9080 0.0916 0.5549 0.111 Uiso 0.730(3) 1 calc PR A 1
C25 C 1.0534(11) 0.1624(8) 0.4669(7) 0.097(3) Uani 0.730(3) 1 d PDU A 1
H25A H 1.0693 0.1127 0.4268 0.116 Uiso 0.730(3) 1 calc PR A 1
H25B H 1.1350 0.1584 0.5023 0.116 Uiso 0.730(3) 1 calc PR A 1
C26 C 1.0251(12) 0.3297(8) 0.4758(7) 0.094(3) Uani 0.730(3) 1 d PDU A 1
H26A H 1.1023 0.3314 0.5139 0.113 Uiso 0.730(3) 1 calc PR A 1
H26B H 1.0283 0.3876 0.4424 0.113 Uiso 0.730(3) 1 calc PR A 1
C28 C 0.7829(14) 0.2369(10) 0.4115(6) 0.050(2) Uani 0.730(3) 1 d PDU A 1
C29 C 0.9296(11) 0.2515(9) 0.3637(8) 0.088(3) Uani 0.730(3) 1 d PDU A 1
H29A H 0.9267 0.3101 0.3317 0.105 Uiso 0.730(3) 1 calc PR A 1
H29B H 0.9509 0.2023 0.3234 0.105 Uiso 0.730(3) 1 calc PR A 1
C30 C 0.8804(11) 0.2339(7) 0.5752(5) 0.099(2) Uani 0.730(3) 1 d PDU A 1
H30A H 0.7834 0.2282 0.6103 0.118 Uiso 0.730(3) 1 calc PR A 1
H30B H 0.9585 0.2354 0.6128 0.118 Uiso 0.730(3) 1 calc PR A 1
C31 C 1.0585(9) 0.2529(8) 0.4198(5) 0.097(2) Uani 0.730(3) 1 d PDU A 1
H31 H 1.1567 0.2607 0.3851 0.117 Uiso 0.730(3) 1 calc PR A 1
C32 C 1.0274(6) 0.0224(4) 0.2096(5) 0.100(2) Uani 1 1 d . . .
H32A H 1.0173 0.0873 0.1944 0.151 Uiso 1 1 calc R . .
H32B H 1.1113 -0.0049 0.1741 0.151 Uiso 1 1 calc R . .
H32C H 1.0453 0.0156 0.2680 0.151 Uiso 1 1 calc R . .
C50 C 1.0104(18) 0.1612(11) 0.3998(8) 0.045(3) Uani 0.270(3) 1 d PDU A 2
H50A H 1.1121 0.1755 0.3738 0.055 Uiso 0.270(3) 1 calc PR A 2
H50B H 0.9854 0.1015 0.3794 0.055 Uiso 0.270(3) 1 calc PR A 2
C51 C 0.9678(19) 0.3247(10) 0.3996(8) 0.044(3) Uani 0.270(3) 1 d PDU A 2
H51A H 1.0682 0.3347 0.3696 0.053 Uiso 0.270(3) 1 calc PR A 2
H51B H 0.9020 0.3755 0.3835 0.053 Uiso 0.270(3) 1 calc PR A 2
C52 C 0.7589(18) 0.2220(11) 0.5202(9) 0.056(3) Uani 0.270(3) 1 d PDU A 2
H52 H 0.6562 0.2149 0.5497 0.067 Uiso 0.270(3) 1 calc PR A 2
C53 C 1.0908(17) 0.2454(9) 0.5094(9) 0.048(3) Uani 0.270(3) 1 d PDU A 2
H53A H 1.1165 0.2460 0.5670 0.058 Uiso 0.270(3) 1 calc PR A 2
H53B H 1.1832 0.2519 0.4704 0.058 Uiso 0.270(3) 1 calc PR A 2
C54 C 0.907(3) 0.2307(12) 0.3707(18) 0.050(4) Uani 0.270(3) 1 d PDU A 2
C55 C 0.977(2) 0.3272(12) 0.4939(9) 0.037(3) Uani 0.270(3) 1 d PDU A 2
H55 H 1.0149 0.3868 0.5090 0.045 Uiso 0.270(3) 1 calc PR A 2
C56 C 1.013(2) 0.1513(12) 0.4945(9) 0.041(3) Uani 0.270(3) 1 d PDU A 2
H56 H 1.0737 0.0970 0.5100 0.049 Uiso 0.270(3) 1 calc PR A 2
C57 C 0.839(2) 0.3026(15) 0.5495(12) 0.049(4) Uani 0.270(3) 1 d PDU A 2
H57A H 0.7699 0.3562 0.5533 0.058 Uiso 0.270(3) 1 calc PR A 2
H57B H 0.8652 0.2877 0.6061 0.058 Uiso 0.270(3) 1 calc PR A 2
C58 C 0.8666(19) 0.1584(14) 0.5512(11) 0.045(4) Uani 0.270(3) 1 d PDU A 2
H58A H 0.8225 0.0973 0.5587 0.054 Uiso 0.270(3) 1 calc PR A 2
H58B H 0.8870 0.1778 0.6065 0.054 Uiso 0.270(3) 1 calc PR A 2
C59 C 0.763(4) 0.234(3) 0.4237(13) 0.044(5) Uani 0.270(3) 1 d PDU A 2
H59A H 0.7001 0.1867 0.4052 0.053 Uiso 0.270(3) 1 calc PR A 2
H59B H 0.7142 0.2940 0.4122 0.053 Uiso 0.270(3) 1 calc PR A 2
Fe1 Fe 0.65957(17) 0.34095(13) 0.23340(11) 0.0305(3) Uani 0.730(3) 1 d P A 1
Fe3 Fe 0.7158(5) 0.3445(4) 0.2160(3) 0.0318(9) Uani 0.270(3) 1 d P A 2
Fe2 Fe 0.6736(2) 0.1491(2) 0.22972(16) 0.0307(4) Uani 0.730(3) 1 d P A 1
Fe4 Fe 0.7178(7) 0.1519(6) 0.2108(4) 0.0305(11) Uani 0.270(3) 1 d P A 2
N1 N 0.6370(3) 0.2515(2) 0.14044(18) 0.0313(7) Uani 1 1 d . . .
N2 N 0.6906(4) 0.4683(2) 0.24698(19) 0.0379(8) Uani 1 1 d . . .
N3 N 0.6977(3) 0.0214(2) 0.24072(19) 0.0354(7) Uani 1 1 d . . .
S1 S 0.62904(15) 0.23814(9) 0.34759(8) 0.0351(4) Uani 0.730(3) 1 d P A 1
S2 S 0.8895(4) 0.2408(2) 0.2648(2) 0.0346(11) Uani 0.270(3) 1 d P A 2
Si1 Si 0.85510(13) 0.52373(8) 0.21837(7) 0.0420(3) Uani 1 1 d . A .
Si2 Si 0.53206(15) 0.52570(8) 0.28962(8) 0.0529(3) Uani 1 1 d . A .
Si3 Si 0.76397(13) 0.26646(8) 0.04907(7) 0.0427(3) Uani 1 1 d . A .
Si4 Si 0.44680(12) 0.24464(9) 0.12575(7) 0.0437(3) Uani 1 1 d . A .
Si5 Si 0.55339(14) -0.03475(9) 0.29876(8) 0.0506(3) Uani 1 1 d . A .
Si6 Si 0.85267(14) -0.03668(8) 0.19513(8) 0.0469(3) Uani 1 1 d . A .

loop_
_atom_site_aniso_label
_atom_site_aniso_U_11
_atom_site_aniso_U_22
_atom_site_aniso_U_33
_atom_site_aniso_U_23
_atom_site_aniso_U_13
_atom_site_aniso_U_12
C1 0.046(3) 0.083(4) 0.136(6) 0.002(4) -0.011(3) 0.017(3)
C2 0.110(5) 0.061(4) 0.097(4) -0.009(3) 0.051(4) -0.018(3)
C3 0.083(4) 0.050(3) 0.097(4) -0.022(3) 0.030(3) 0.003(3)
C4 0.058(3) 0.050(3) 0.061(3) -0.002(2) 0.003(2) -0.008(2)
C5 0.042(3) 0.057(3) 0.100(4) -0.022(3) -0.012(3) 0.005(2)
C6 0.079(4) 0.070(3) 0.090(4) -0.028(3) -0.045(3) 0.002(3)
C7 0.042(3) 0.081(4) 0.067(3) 0.015(3) 0.006(2) 0.012(2)
C8 0.044(3) 0.096(4) 0.069(3) 0.028(3) -0.021(3) -0.001(3)
C9 0.052(3) 0.079(4) 0.074(3) 0.001(3) -0.020(3) -0.031(3)
C10 0.084(4) 0.080(4) 0.039(3) -0.016(2) 0.001(3) -0.006(3)
C11 0.051(3) 0.059(3) 0.063(3) 0.005(2) 0.010(2) -0.008(2)
C12 0.033(3) 0.062(3) 0.108(4) -0.020(3) 0.004(3) 0.002(2)
C13 0.076(4) 0.094(4) 0.062(3) 0.034(3) 0.004(3) 0.016(3)
C14 0.053(3) 0.097(4) 0.076(4) 0.023(3) 0.017(3) 0.013(3)
C15 0.078(4) 0.068(4) 0.134(6) 0.022(4) -0.035(4) -0.033(3)
C16 0.081(4) 0.040(3) 0.100(4) -0.002(3) 0.005(3) 0.019(3)
C17 0.144(7) 0.126(6) 0.054(3) -0.029(4) 0.008(4) 0.056(5)
C20 0.100(5) 0.084(5) 0.095(5) 0.027(4) -0.052(4) -0.019(4)
C21 0.089(5) 0.089(5) 0.075(4) -0.044(4) -0.047(4) 0.029(4)
C22 0.095(6) 0.102(5) 0.070(5) -0.029(4) -0.039(5) 0.013(5)
C23 0.105(6) 0.103(5) 0.076(5) 0.018(5) -0.045(5) -0.001(5)
C25 0.079(6) 0.131(6) 0.085(6) -0.033(5) -0.034(5) 0.039(5)
C26 0.084(6) 0.130(6) 0.076(6) 0.012(5) -0.039(5) -0.026(5)
C28 0.054(5) 0.063(4) 0.039(4) -0.018(4) -0.027(4) 0.013(4)
C29 0.054(5) 0.154(7) 0.059(5) -0.017(6) -0.022(4) 0.002(5)
C30 0.094(5) 0.144(7) 0.060(4) 0.002(5) -0.026(4) 0.014(5)
C31 0.053(4) 0.176(6) 0.062(4) -0.003(5) -0.006(4) 0.004(5)
C32 0.045(3) 0.064(4) 0.186(7) 0.008(4) 0.002(4) 0.007(3)
C50 0.058(7) 0.051(7) 0.023(6) 0.019(5) 0.005(6) 0.020(6)
C51 0.057(7) 0.043(6) 0.034(6) -0.009(5) -0.002(6) -0.018(6)
C52 0.057(7) 0.063(7) 0.041(6) 0.001(6) 0.016(6) -0.007(6)
C53 0.052(7) 0.061(7) 0.031(6) -0.002(6) -0.007(6) 0.003(6)
C54 0.054(8) 0.064(7) 0.034(6) 0.006(6) -0.005(6) -0.004(6)
C55 0.048(7) 0.042(6) 0.020(6) -0.011(5) 0.009(6) -0.010(6)
C56 0.052(7) 0.047(6) 0.018(6) 0.012(5) 0.006(6) 0.009(6)
C57 0.054(8) 0.054(7) 0.032(7) -0.010(6) 0.024(6) -0.014(6)
C58 0.053(8) 0.047(7) 0.029(7) 0.012(6) 0.013(6) -0.003(6)
C59 0.052(9) 0.047(8) 0.034(7) -0.003(7) -0.004(7) 0.003(7)
Fe1 0.0286(9) 0.0298(5) 0.0332(8) -0.0032(5) -0.0035(6) 0.0009(7)
Fe3 0.033(2) 0.0328(14) 0.030(2) 0.0003(13) -0.0051(17) 0.0006(19)
Fe2 0.0292(11) 0.0313(6) 0.0320(11) -0.0027(7) -0.0051(7) -0.0002(8)
Fe4 0.035(3) 0.0263(14) 0.031(3) 0.0001(18) -0.0060(19) 0.002(2)
N1 0.0299(17) 0.0326(16) 0.0328(16) -0.0010(13) -0.0091(14) -0.0012(13)
N2 0.043(2) 0.0316(17) 0.0390(18) -0.0043(14) -0.0047(15) 0.0033(14)
N3 0.0365(18) 0.0304(17) 0.0398(18) -0.0033(14) -0.0068(15) 0.0004(14)
S1 0.0372(8) 0.0374(8) 0.0310(7) -0.0028(5) -0.0054(6) 0.0008(6)
S2 0.035(2) 0.034(2) 0.036(2) -0.0004(15) -0.0091(16) 0.0024(15)
Si1 0.0377(7) 0.0375(6) 0.0527(7) -0.0095(5) -0.0119(5) 0.0011(5)
Si2 0.0510(8) 0.0402(7) 0.0626(8) -0.0037(6) 0.0126(6) 0.0017(6)
Si3 0.0362(6) 0.0468(7) 0.0438(6) -0.0060(5) 0.0031(5) -0.0052(5)
Si4 0.0290(6) 0.0599(8) 0.0429(7) 0.0089(6) -0.0095(5) -0.0043(5)
Si5 0.0411(7) 0.0536(7) 0.0548(8) 0.0145(6) -0.0018(6) -0.0013(6)
Si6 0.0462(7) 0.0380(6) 0.0539(7) -0.0046(5) 0.0032(6) 0.0063(5)

loop_
_atom_type_symbol
_atom_type_description
_atom_type_scat_dispersion_real
_atom_type_scat_dispersion_imag
_atom_type_scat_source
C C 0.0033 0.0016 'International Tables Vol C Tables 4.2.6.8 and 6.1.1.4'
H H 0.0000 0.0000 'International Tables Vol C Tables 4.2.6.8 and 6.1.1.4'
N N 0.0061 0.0033 'International Tables Vol C Tables 4.2.6.8 and 6.1.1.4'
Si Si 0.0817 0.0704 'International Tables Vol C Tables 4.2.6.8 and 6.1.1.4'
S S 0.1246 0.1234 'International Tables Vol C Tables 4.2.6.8 and 6.1.1.4'
Fe Fe 0.3463 0.8444 'International Tables Vol C Tables 4.2.6.8 and 6.1.1.4'

loop_
_geom_angle_atom_site_label_1
_geom_angle_atom_site_label_2
_geom_angle_atom_site_label_3
_geom_angle
_geom_angle_site_symmetry_1
_geom_angle_site_symmetry_3
_geom_angle_publ_flag
Si2 C1 H1A 109.5 . . ?
Si2 C1 H1B 109.5 . . ?
H1A C1 H1B 109.5 . . ?
Si2 C1 H1C 109.5 . . ?
H1A C1 H1C 109.5 . . ?
H1B C1 H1C 109.5 . . ?
Si2 C2 H2A 109.5 . . ?
Si2 C2 H2B 109.5 . . ?
H2A C2 H2B 109.5 . . ?
Si2 C2 H2C 109.5 . . ?
H2A C2 H2C 109.5 . . ?
H2B C2 H2C 109.5 . . ?
Si2 C3 H3A 109.5 . . ?
Si2 C3 H3B 109.5 . . ?
H3A C3 H3B 109.5 . . ?
Si2 C3 H3C 109.5 . . ?
H3A C3 H3C 109.5 . . ?
H3B C3 H3C 109.5 . . ?
Si1 C4 H4A 109.5 . . ?
Si1 C4 H4B 109.5 . . ?
H4A C4 H4B 109.5 . . ?
Si1 C4 H4C 109.5 . . ?
H4A C4 H4C 109.5 . . ?
H4B C4 H4C 109.5 . . ?
Si1 C5 H5A 109.5 . . ?
Si1 C5 H5B 109.5 . . ?
H5A C5 H5B 109.5 . . ?
Si1 C5 H5C 109.5 . . ?
H5A C5 H5C 109.5 . . ?
H5B C5 H5C 109.5 . . ?
Si1 C6 H6A 109.5 . . ?
Si1 C6 H6B 109.5 . . ?
H6A C6 H6B 109.5 . . ?
Si1 C6 H6C 109.5 . . ?
H6A C6 H6C 109.5 . . ?
H6B C6 H6C 109.5 . . ?
Si4 C7 H7A 109.5 . . ?
Si4 C7 H7B 109.5 . . ?
H7A C7 H7B 109.5 . . ?
Si4 C7 H7C 109.5 . . ?
H7A C7 H7C 109.5 . . ?
H7B C7 H7C 109.5 . . ?
Si4 C8 H8A 109.5 . . ?
Si4 C8 H8B 109.5 . . ?
H8A C8 H8B 109.5 . . ?
Si4 C8 H8C 109.5 . . ?
H8A C8 H8C 109.5 . . ?
H8B C8 H8C 109.5 . . ?
Si4 C9 H9A 109.5 . . ?
Si4 C9 H9B 109.5 . . ?
H9A C9 H9B 109.5 . . ?
Si4 C9 H9C 109.5 . . ?
H9A C9 H9C 109.5 . . ?
H9B C9 H9C 109.5 . . ?
Si3 C10 H10A 109.5 . . ?
Si3 C10 H10B 109.5 . . ?
H10A C10 H10B 109.5 . . ?
Si3 C10 H10C 109.5 . . ?
H10A C10 H10C 109.5 . . ?
H10B C10 H10C 109.5 . . ?
Si3 C11 H11A 109.5 . . ?
Si3 C11 H11B 109.5 . . ?
H11A C11 H11B 109.5 . . ?
Si3 C11 H11C 109.5 . . ?
H11A C11 H11C 109.5 . . ?
H11B C11 H11C 109.5 . . ?
Si3 C12 H12A 109.5 . . ?
Si3 C12 H12B 109.5 . . ?
H12A C12 H12B 109.5 . . ?
Si3 C12 H12C 109.5 . . ?
H12A C12 H12C 109.5 . . ?
H12B C12 H12C 109.5 . . ?
Si5 C13 H13A 109.5 . . ?
Si5 C13 H13B 109.5 . . ?
H13A C13 H13B 109.5 . . ?
Si5 C13 H13C 109.5 . . ?
H13A C13 H13C 109.5 . . ?
H13B C13 H13C 109.5 . . ?
Si5 C14 H14A 109.5 . . ?
Si5 C14 H14B 109.5 . . ?
H14A C14 H14B 109.5 . . ?
Si5 C14 H14C 109.5 . . ?
H14A C14 H14C 109.5 . . ?
H14B C14 H14C 109.5 . . ?
Si5 C15 H15A 109.5 . . ?
Si5 C15 H15B 109.5 . . ?
H15A C15 H15B 109.5 . . ?
Si5 C15 H15C 109.5 . . ?
H15A C15 H15C 109.5 . . ?
H15B C15 H15C 109.5 . . ?
Si6 C16 H16A 109.5 . . ?
Si6 C16 H16B 109.5 . . ?
H16A C16 H16B 109.5 . . ?
Si6 C16 H16C 109.5 . . ?
H16A C16 H16C 109.5 . . ?
H16B C16 H16C 109.5 . . ?
Si6 C17 H17A 109.5 . . ?
Si6 C17 H17B 109.5 . . ?
H17A C17 H17B 109.5 . . ?
Si6 C17 H17C 109.5 . . ?
H17A C17 H17C 109.5 . . ?
H17B C17 H17C 109.5 . . ?
C28 C20 C23 112.3(8) . . ?
C28 C20 H20A 109.1 . . ?
C23 C20 H20A 109.1 . . ?
C28 C20 H20B 109.1 . . ?
C23 C20 H20B 109.1 . . ?
H20A C20 H20B 107.9 . . ?
C28 C21 C22 111.4(7) . . ?
C28 C21 H21A 109.3 . . ?
C22 C21 H21A 109.3 . . ?
C28 C21 H21B 109.3 . . ?
C22 C21 H21B 109.3 . . ?
H21A C21 H21B 108.0 . . ?
C26 C22 C30 107.8(9) . . ?
C26 C22 C21 110.3(8) . . ?
C30 C22 C21 108.2(8) . . ?
C26 C22 H22 110.2 . . ?
C30 C22 H22 110.2 . . ?
C21 C22 H22 110.2 . . ?
C25 C23 C30 107.2(9) . . ?
C25 C23 C20 107.8(8) . . ?
C30 C23 C20 106.3(8) . . ?
C25 C23 H23 111.7 . . ?
C30 C23 H23 111.7 . . ?
C20 C23 H23 111.7 . . ?
C23 C25 C31 112.0(8) . . ?
C23 C25 H25A 109.2 . . ?
C31 C25 H25A 109.2 . . ?
C23 C25 H25B 109.2 . . ?
C31 C25 H25B 109.2 . . ?
H25A C25 H25B 107.9 . . ?
C22 C26 C31 111.9(9) . . ?
C22 C26 H26A 109.2 . . ?
C31 C26 H26A 109.2 . . ?
C22 C26 H26B 109.2 . . ?
C31 C26 H26B 109.2 . . ?
H26A C26 H26B 107.9 . . ?
C20 C28 C29 110.9(10) . . ?
C20 C28 C21 109.9(8) . . ?
C29 C28 C21 104.0(11) . . ?
C20 C28 S1 110.3(9) . . ?
C29 C28 S1 114.1(7) . . ?
C21 C28 S1 107.4(7) . . ?
C28 C29 C31 113.2(10) . . ?
C28 C29 H29A 108.9 . . ?
C31 C29 H29A 108.9 . . ?
C28 C29 H29B 108.9 . . ?
C31 C29 H29B 108.9 . . ?
H29A C29 H29B 107.8 . . ?
C22 C30 C23 112.5(8) . . ?
C22 C30 H30A 109.1 . . ?
C23 C30 H30A 109.1 . . ?
C22 C30 H30B 109.1 . . ?
C23 C30 H30B 109.1 . . ?
H30A C30 H30B 107.8 . . ?
C26 C31 C25 111.9(8) . . ?
C26 C31 C29 106.8(9) . . ?
C25 C31 C29 105.4(9) . . ?
C26 C31 H31 110.8 . . ?
C25 C31 H31 110.8 . . ?
C29 C31 H31 110.8 . . ?
Si6 C32 H32A 109.5 . . ?
Si6 C32 H32B 109.5 . . ?
H32A C32 H32B 109.5 . . ?
Si6 C32 H32C 109.5 . . ?
H32A C32 H32C 109.5 . . ?
H32B C32 H32C 109.5 . . ?
C54 C50 C56 116.4(17) . . ?
C54 C50 H50A 108.2 . . ?
C56 C50 H50A 108.2 . . ?
C54 C50 H50B 108.2 . . ?
C56 C50 H50B 108.2 . . ?
H50A C50 H50B 107.3 . . ?
C55 C51 C54 113.9(15) . . ?
C55 C51 H51A 108.8 . . ?
C54 C51 H51A 108.8 . . ?
C55 C51 H51B 108.8 . . ?
C54 C51 H51B 108.8 . . ?
H51A C51 H51B 107.7 . . ?
C58 C52 C57 90.9(16) . . ?
C58 C52 C59 117.4(19) . . ?
C57 C52 C59 107(2) . . ?
C58 C52 H52 113.1 . . ?
C57 C52 H52 113.1 . . ?
C59 C52 H52 113.1 . . ?
C55 C53 C56 107.9(13) . . ?
C55 C53 H53A 110.1 . . ?
C56 C53 H53A 110.1 . . ?
C55 C53 H53B 110.1 . . ?
C56 C53 H53B 110.1 . . ?
H53A C53 H53B 108.4 . . ?
C50 C54 C59 113(2) . . ?
C50 C54 C51 103.6(17) . . ?
C59 C54 C51 97(2) . . ?
C50 C54 S2 119.0(17) . . ?
C59 C54 S2 112.9(16) . . ?
C51 C54 S2 108.9(14) . . ?
C57 C55 C51 116.3(16) . . ?
C57 C55 C53 103.8(16) . . ?
C51 C55 C53 102.9(13) . . ?
C57 C55 H55 111.1 . . ?
C51 C55 H55 111.1 . . ?
C53 C55 H55 111.1 . . ?
C58 C56 C50 118.8(16) . . ?
C58 C56 C53 102.6(14) . . ?
C50 C56 C53 99.1(12) . . ?
C58 C56 H56 111.7 . . ?
C50 C56 H56 111.7 . . ?
C53 C56 H56 111.7 . . ?
C55 C57 C52 113.6(15) . . ?
C55 C57 H57A 108.8 . . ?
C52 C57 H57A 108.8 . . ?
C55 C57 H57B 108.8 . . ?
C52 C57 H57B 108.8 . . ?
H57A C57 H57B 107.7 . . ?
C52 C58 C56 113.9(14) . . ?
C52 C58 H58A 108.8 . . ?
C56 C58 H58A 108.8 . . ?
C52 C58 H58B 108.8 . . ?
C56 C58 H58B 108.8 . . ?
H58A C58 H58B 107.7 . . ?
C54 C59 C52 119(3) . . ?
C54 C59 H59A 107.5 . . ?
C52 C59 H59A 107.5 . . ?
C54 C59 H59B 107.5 . . ?
C52 C59 H59B 107.5 . . ?
H59A C59 H59B 107.0 . . ?
N2 Fe1 N1 139.86(16) . . ?
N2 Fe1 S1 121.44(13) . . ?
N1 Fe1 S1 98.68(11) . . ?
N2 Fe1 Fe2 167.16(14) . . ?
N1 Fe1 Fe2 47.80(11) . . ?
S1 Fe1 Fe2 53.04(7) . . ?
N2 Fe3 N1 141.5(3) . . ?
N2 Fe3 S2 124.7(3) . . ?
N1 Fe3 S2 93.8(2) . . ?
N2 Fe3 Fe4 165.6(3) . . ?
N1 Fe3 Fe4 44.9(2) . . ?
S2 Fe3 Fe4 52.5(2) . . ?
N3 Fe2 N1 140.7(2) . . ?
N3 Fe2 S1 120.64(16) . . ?
N1 Fe2 S1 97.79(15) . . ?
N3 Fe2 Fe1 171.79(19) . . ?
N1 Fe2 Fe1 46.99(11) . . ?
S1 Fe2 Fe1 52.92(8) . . ?
N3 Fe4 N1 142.0(5) . . ?
N3 Fe4 S2 121.8(4) . . ?
N1 Fe4 S2 96.2(3) . . ?
N3 Fe4 Fe3 163.7(3) . . ?
N1 Fe4 Fe3 46.9(2) . . ?
S2 Fe4 Fe3 53.0(2) . . ?
Si3 N1 Si4 116.14(16) . . ?
Si3 N1 Fe4 108.0(2) . . ?
Si4 N1 Fe4 116.3(2) . . ?
Si3 N1 Fe3 100.41(18) . . ?
Si4 N1 Fe3 123.5(2) . . ?
Fe4 N1 Fe3 88.3(3) . . ?
Si3 N1 Fe1 114.94(16) . . ?
Si4 N1 Fe1 109.92(16) . . ?
Fe4 N1 Fe1 88.5(3) . . ?
Si3 N1 Fe2 120.77(17) . . ?
Si4 N1 Fe2 105.65(16) . . ?
Fe3 N1 Fe2 88.4(2) . . ?
Fe1 N1 Fe2 85.21(14) . . ?
Si1 N2 Si2 121.61(18) . . ?
Si1 N2 Fe3 108.9(2) . . ?
Si2 N2 Fe3 129.3(2) . . ?
Si1 N2 Fe1 125.46(18) . . ?
Si2 N2 Fe1 112.91(18) . . ?
Si6 N3 Si5 121.61(18) . . ?
Si6 N3 Fe2 122.59(18) . . ?
Si5 N3 Fe2 115.80(18) . . ?
Si6 N3 Fe4 108.7(2) . . ?
Si5 N3 Fe4 129.7(2) . . ?
C28 S1 Fe1 113.6(4) . . ?
C28 S1 Fe2 114.3(4) . . ?
Fe1 S1 Fe2 74.04(9) . . ?
C54 S2 Fe4 119.2(8) . . ?
C54 S2 Fe3 120.4(8) . . ?
Fe4 S2 Fe3 74.5(3) . . ?
N2 Si1 C4 111.50(19) . . ?
N2 Si1 C5 112.73(19) . . ?
C4 Si1 C5 106.1(2) . . ?
N2 Si1 C6 112.9(2) . . ?
C4 Si1 C6 108.5(2) . . ?
C5 Si1 C6 104.7(2) . . ?
N2 Si2 C1 110.2(2) . . ?
N2 Si2 C2 113.0(2) . . ?
C1 Si2 C2 108.2(3) . . ?
N2 Si2 C3 113.9(2) . . ?
C1 Si2 C3 106.5(3) . . ?
C2 Si2 C3 104.6(3) . . ?
N1 Si3 C11 110.12(18) . . ?
N1 Si3 C12 108.7(2) . . ?
C11 Si3 C12 110.5(2) . . ?
N1 Si3 C10 113.40(19) . . ?
C11 Si3 C10 107.6(2) . . ?
C12 Si3 C10 106.4(2) . . ?
N1 Si4 C7 110.08(19) . . ?
N1 Si4 C9 110.4(2) . . ?
C7 Si4 C9 108.7(2) . . ?
N1 Si4 C8 112.40(19) . . ?
C7 Si4 C8 105.7(2) . . ?
C9 Si4 C8 109.3(2) . . ?
N3 Si5 C14 112.6(2) . . ?
N3 Si5 C13 112.3(2) . . ?
C14 Si5 C13 105.1(3) . . ?
N3 Si5 C15 111.4(2) . . ?
C14 Si5 C15 105.8(3) . . ?
C13 Si5 C15 109.2(3) . . ?
N3 Si6 C17 110.2(2) . . ?
N3 Si6 C16 114.4(2) . . ?
C17 Si6 C16 108.0(3) . . ?
N3 Si6 C32 111.4(2) . . ?
C17 Si6 C32 109.5(4) . . ?
C16 Si6 C32 103.1(3) . . ?

loop_
_geom_bond_atom_site_label_1
_geom_bond_atom_site_label_2
_geom_bond_distance
_geom_bond_site_symmetry_2
_geom_bond_publ_flag
C1 Si2 1.858(6) . ?
C1 H1A 0.9800 . ?
C1 H1B 0.9800 . ?
C1 H1C 0.9800 . ?
C2 Si2 1.871(5) . ?
C2 H2A 0.9800 . ?
C2 H2B 0.9800 . ?
C2 H2C 0.9800 . ?
C3 Si2 1.874(5) . ?
C3 H3A 0.9800 . ?
C3 H3B 0.9800 . ?
C3 H3C 0.9800 . ?
C4 Si1 1.863(5) . ?
C4 H4A 0.9800 . ?
C4 H4B 0.9800 . ?
C4 H4C 0.9800 . ?
C5 Si1 1.865(5) . ?
C5 H5A 0.9800 . ?
C5 H5B 0.9800 . ?
C5 H5C 0.9800 . ?
C6 Si1 1.869(5) . ?
C6 H6A 0.9800 . ?
C6 H6B 0.9800 . ?
C6 H6C 0.9800 . ?
C7 Si4 1.855(5) . ?
C7 H7A 0.9800 . ?
C7 H7B 0.9800 . ?
C7 H7C 0.9800 . ?
C8 Si4 1.875(5) . ?
C8 H8A 0.9800 . ?
C8 H8B 0.9800 . ?
C8 H8C 0.9800 . ?
C9 Si4 1.867(5) . ?
C9 H9A 0.9800 . ?
C9 H9B 0.9800 . ?
C9 H9C 0.9800 . ?
C10 Si3 1.874(5) . ?
C10 H10A 0.9800 . ?
C10 H10B 0.9800 . ?
C10 H10C 0.9800 . ?
C11 Si3 1.870(5) . ?
C11 H11A 0.9800 . ?
C11 H11B 0.9800 . ?
C11 H11C 0.9800 . ?
C12 Si3 1.872(5) . ?
C12 H12A 0.9800 . ?
C12 H12B 0.9800 . ?
C12 H12C 0.9800 . ?
C13 Si5 1.871(5) . ?
C13 H13A 0.9800 . ?
C13 H13B 0.9800 . ?
C13 H13C 0.9800 . ?
C14 Si5 1.861(5) . ?
C14 H14A 0.9800 . ?
C14 H14B 0.9800 . ?
C14 H14C 0.9800 . ?
C15 Si5 1.873(6) . ?
C15 H15A 0.9800 . ?
C15 H15B 0.9800 . ?
C15 H15C 0.9800 . ?
C16 Si6 1.865(5) . ?
C16 H16A 0.9800 . ?
C16 H16B 0.9800 . ?
C16 H16C 0.9800 . ?
C17 Si6 1.857(6) . ?
C17 H17A 0.9800 . ?
C17 H17B 0.9800 . ?
C17 H17C 0.9800 . ?
C20 C28 1.465(13) . ?
C20 C23 1.552(11) . ?
C20 H20A 0.9900 . ?
C20 H20B 0.9900 . ?
C21 C28 1.517(13) . ?
C21 C22 1.526(10) . ?
C21 H21A 0.9900 . ?
C21 H21B 0.9900 . ?
C22 C26 1.448(12) . ?
C22 C30 1.508(12) . ?
C22 H22 1.0000 . ?
C23 C25 1.498(12) . ?
C23 C30 1.545(12) . ?
C23 H23 1.0000 . ?
C25 C31 1.506(12) . ?
C25 H25A 0.9900 . ?
C25 H25B 0.9900 . ?
C26 C31 1.473(12) . ?
C26 H26A 0.9900 . ?
C26 H26B 0.9900 . ?
C28 C29 1.471(11) . ?
C28 S1 1.837(12) . ?
C29 C31 1.568(11) . ?
C29 H29A 0.9900 . ?
C29 H29B 0.9900 . ?
C30 H30A 0.9900 . ?
C30 H30B 0.9900 . ?
C31 H31 1.0000 . ?
C32 Si6 1.871(6) . ?
C32 H32A 0.9800 . ?
C32 H32B 0.9800 . ?
C32 H32C 0.9800 . ?
C50 C54 1.469(19) . ?
C50 C56 1.538(15) . ?
C50 H50A 0.9900 . ?
C50 H50B 0.9900 . ?
C51 C55 1.540(16) . ?
C51 C54 1.605(18) . ?
C51 H51A 0.9900 . ?
C51 H51B 0.9900 . ?
C52 C58 1.452(17) . ?
C52 C57 1.524(17) . ?
C52 C59 1.562(19) . ?
C52 H52 1.0000 . ?
C53 C55 1.596(17) . ?
C53 C56 1.609(17) . ?
C53 H53A 0.9900 . ?
C53 H53B 0.9900 . ?
C54 C59 1.475(19) . ?
C54 S2 1.74(3) . ?
C55 C57 1.491(16) . ?
C55 H55 1.0000 . ?
C56 C58 1.517(16) . ?
C56 H56 1.0000 . ?
C57 H57A 0.9900 . ?
C57 H57B 0.9900 . ?
C58 H58A 0.9900 . ?
C58 H58B 0.9900 . ?
C59 H59A 0.9900 . ?
C59 H59B 0.9900 . ?
Fe1 N2 1.921(4) . ?
Fe1 N1 2.066(3) . ?
Fe1 S1 2.337(2) . ?
Fe1 Fe2 2.816(4) . ?
Fe3 N2 1.901(6) . ?
Fe3 N1 2.066(6) . ?
Fe3 S2 2.346(6) . ?
Fe3 Fe4 2.830(10) . ?
Fe2 N3 1.885(4) . ?
Fe2 N1 2.094(4) . ?
Fe2 S1 2.340(3) . ?
Fe4 N3 1.965(8) . ?
Fe4 N1 1.997(8) . ?
Fe4 S2 2.329(9) . ?
N1 Si3 1.770(3) . ?
N1 Si4 1.776(3) . ?
N2 Si1 1.724(3) . ?
N2 Si2 1.727(3) . ?
N3 Si6 1.723(3) . ?
N3 Si5 1.724(3) . ?

loop_
_geom_torsion_atom_site_label_1
_geom_torsion_atom_site_label_2
_geom_torsion_atom_site_label_3
_geom_torsion_atom_site_label_4
_geom_torsion
_geom_torsion_site_symmetry_1
_geom_torsion_site_symmetry_2
_geom_torsion_site_symmetry_3
_geom_torsion_site_symmetry_4
_geom_torsion_publ_flag
C28 C21 C22 C26 60.2(12) . . . . ?
C28 C21 C22 C30 -57.5(12) . . . . ?
C28 C20 C23 C25 -56.6(12) . . . . ?
C28 C20 C23 C30 58.2(12) . . . . ?
C30 C23 C25 C31 -52.9(10) . . . . ?
C20 C23 C25 C31 61.2(11) . . . . ?
C30 C22 C26 C31 59.6(10) . . . . ?
C21 C22 C26 C31 -58.4(12) . . . . ?
C23 C20 C28 C29 54.8(13) . . . . ?
C23 C20 C28 C21 -59.6(12) . . . . ?
C23 C20 C28 S1 -177.8(7) . . . . ?
C22 C21 C28 C20 58.7(12) . . . . ?
C22 C21 C28 C29 -60.0(11) . . . . ?
C22 C21 C28 S1 178.7(7) . . . . ?
C20 C28 C29 C31 -56.4(14) . . . . ?
C21 C28 C29 C31 61.6(12) . . . . ?
S1 C28 C29 C31 178.3(9) . . . . ?
C26 C22 C30 C23 -60.5(11) . . . . ?
C21 C22 C30 C23 58.8(11) . . . . ?
C25 C23 C30 C22 57.1(10) . . . . ?
C20 C23 C30 C22 -58.0(11) . . . . ?
C22 C26 C31 C25 -58.1(11) . . . . ?
C22 C26 C31 C29 56.7(11) . . . . ?
C23 C25 C31 C26 54.9(11) . . . . ?
C23 C25 C31 C29 -60.8(11) . . . . ?
C28 C29 C31 C26 -61.3(13) . . . . ?
C28 C29 C31 C25 57.9(13) . . . . ?
C56 C50 C54 C59 -40(3) . . . . ?
C56 C50 C54 C51 63(2) . . . . ?
C56 C50 C54 S2 -175.8(14) . . . . ?
C55 C51 C54 C50 -57(2) . . . . ?
C55 C51 C54 C59 59(2) . . . . ?
C55 C51 C54 S2 175.4(14) . . . . ?
C54 C51 C55 C57 -52(2) . . . . ?
C54 C51 C55 C53 61.0(19) . . . . ?
C56 C53 C55 C57 53.6(16) . . . . ?
C56 C53 C55 C51 -68.0(15) . . . . ?
C54 C50 C56 C58 39(2) . . . . ?
C54 C50 C56 C53 -70.6(19) . . . . ?
C55 C53 C56 C58 -53.3(15) . . . . ?
C55 C53 C56 C50 69.1(15) . . . . ?
C51 C55 C57 C52 41(3) . . . . ?
C53 C55 C57 C52 -71(2) . . . . ?
C58 C52 C57 C55 78(2) . . . . ?
C59 C52 C57 C55 -42(3) . . . . ?
C57 C52 C58 C56 -78.8(18) . . . . ?
C59 C52 C58 C56 31(3) . . . . ?
C50 C56 C58 C52 -34(2) . . . . ?
C53 C56 C58 C52 74(2) . . . . ?
C50 C54 C59 C52 39(4) . . . . ?
C51 C54 C59 C52 -69(3) . . . . ?
S2 C54 C59 C52 177(2) . . . . ?
C58 C52 C59 C54 -36(4) . . . . ?
C57 C52 C59 C54 65(3) . . . . ?
N2 Fe1 Fe2 N1 -131.7(6) . . . . ?
S1 Fe1 Fe2 N1 159.60(15) . . . . ?
N2 Fe1 Fe2 S1 68.7(6) . . . . ?
N1 Fe1 Fe2 S1 -159.60(15) . . . . ?
N2 Fe3 Fe4 N3 -7(2) . . . . ?
N1 Fe3 Fe4 N3 -130.1(14) . . . . ?
S2 Fe3 Fe4 N3 77.0(14) . . . . ?
N2 Fe3 Fe4 N1 123.3(12) . . . . ?
S2 Fe3 Fe4 N1 -152.9(3) . . . . ?
N2 Fe3 Fe4 S2 -83.8(12) . . . . ?
N1 Fe3 Fe4 S2 152.9(3) . . . . ?
N3 Fe4 N1 Si3 -100.0(5) . . . . ?
S2 Fe4 N1 Si3 78.9(2) . . . . ?
Fe3 Fe4 N1 Si3 100.4(2) . . . . ?
N3 Fe4 N1 Si4 32.6(6) . . . . ?
S2 Fe4 N1 Si4 -148.45(19) . . . . ?
Fe3 Fe4 N1 Si4 -127.0(3) . . . . ?
N3 Fe4 N1 Fe3 159.6(5) . . . . ?
S2 Fe4 N1 Fe3 -21.5(2) . . . . ?
N3 Fe4 N1 Fe1 144.2(5) . . . . ?
S2 Fe4 N1 Fe1 -36.9(2) . . . . ?
Fe3 Fe4 N1 Fe1 -15.41(10) . . . . ?
N3 Fe4 N1 Fe2 69.2(12) . . . . ?
S2 Fe4 N1 Fe2 -111.8(15) . . . . ?
Fe3 Fe4 N1 Fe2 -90.4(14) . . . . ?
N2 Fe3 N1 Si3 91.5(4) . . . . ?
S2 Fe3 N1 Si3 -86.72(19) . . . . ?
Fe4 Fe3 N1 Si3 -107.9(2) . . . . ?
N2 Fe3 N1 Si4 -39.7(5) . . . . ?
S2 Fe3 N1 Si4 142.1(2) . . . . ?
Fe4 Fe3 N1 Si4 120.8(3) . . . . ?
N2 Fe3 N1 Fe4 -160.5(4) . . . . ?
S2 Fe3 N1 Fe4 21.2(2) . . . . ?
N2 Fe3 N1 Fe1 -69.7(7) . . . . ?
S2 Fe3 N1 Fe1 112.0(7) . . . . ?
Fe4 Fe3 N1 Fe1 90.8(7) . . . . ?
N2 Fe3 N1 Fe2 -147.5(4) . . . . ?
S2 Fe3 N1 Fe2 34.29(18) . . . . ?
Fe4 Fe3 N1 Fe2 13.06(15) . . . . ?
N2 Fe1 N1 Si3 43.3(3) . . . . ?
S1 Fe1 N1 Si3 -138.18(15) . . . . ?
Fe2 Fe1 N1 Si3 -121.8(2) . . . . ?
N2 Fe1 N1 Si4 -90.0(3) . . . . ?
S1 Fe1 N1 Si4 88.56(15) . . . . ?
Fe2 Fe1 N1 Si4 104.93(18) . . . . ?
N2 Fe1 N1 Fe4 152.4(2) . . . . ?
S1 Fe1 N1 Fe4 -29.01(19) . . . . ?
Fe2 Fe1 N1 Fe4 -12.65(17) . . . . ?
N2 Fe1 N1 Fe3 63.7(7) . . . . ?
S1 Fe1 N1 Fe3 -117.8(7) . . . . ?
Fe2 Fe1 N1 Fe3 -101.4(7) . . . . ?
N2 Fe1 N1 Fe2 165.1(2) . . . . ?
S1 Fe1 N1 Fe2 -16.37(12) . . . . ?
N3 Fe2 N1 Si3 -59.4(3) . . . . ?
S1 Fe2 N1 Si3 132.57(16) . . . . ?
Fe1 Fe2 N1 Si3 116.3(2) . . . . ?
N3 Fe2 N1 Si4 75.0(3) . . . . ?
S1 Fe2 N1 Si4 -93.07(15) . . . . ?
Fe1 Fe2 N1 Si4 -109.37(18) . . . . ?
N3 Fe2 N1 Fe4 -71.3(14) . . . . ?
S1 Fe2 N1 Fe4 120.7(15) . . . . ?
Fe1 Fe2 N1 Fe4 104.3(14) . . . . ?
N3 Fe2 N1 Fe3 -160.5(2) . . . . ?
S1 Fe2 N1 Fe3 31.40(17) . . . . ?
Fe1 Fe2 N1 Fe3 15.10(10) . . . . ?
N3 Fe2 N1 Fe1 -175.6(2) . . . . ?
S1 Fe2 N1 Fe1 16.30(12) . . . . ?
N1 Fe3 N2 Si1 -117.8(4) . . . . ?
S2 Fe3 N2 Si1 60.1(3) . . . . ?
Fe4 Fe3 N2 Si1 133.5(11) . . . . ?
N1 Fe3 N2 Si2 57.6(5) . . . . ?
S2 Fe3 N2 Si2 -124.5(3) . . . . ?
Fe4 Fe3 N2 Si2 -51.1(13) . . . . ?
N1 Fe3 N2 Fe1 69.3(7) . . . . ?
S2 Fe3 N2 Fe1 -112.9(8) . . . . ?
Fe4 Fe3 N2 Fe1 -39.4(9) . . . . ?
N1 Fe1 N2 Si1 -72.7(3) . . . . ?
S1 Fe1 N2 Si1 109.0(2) . . . . ?
Fe2 Fe1 N2 Si1 48.2(7) . . . . ?
N1 Fe1 N2 Si2 105.7(2) . . . . ?
S1 Fe1 N2 Si2 -72.6(2) . . . . ?
Fe2 Fe1 N2 Si2 -133.4(5) . . . . ?
N1 Fe1 N2 Fe3 -64.5(7) . . . . ?
S1 Fe1 N2 Fe3 117.1(8) . . . . ?
Fe2 Fe1 N2 Fe3 56.4(7) . . . . ?
N1 Fe2 N3 Si6 69.4(4) . . . . ?
S1 Fe2 N3 Si6 -124.35(18) . . . . ?
N1 Fe2 N3 Si5 -109.9(3) . . . . ?
S1 Fe2 N3 Si5 56.3(3) . . . . ?
N1 Fe2 N3 Fe4 64.3(13) . . . . ?
S1 Fe2 N3 Fe4 -129.5(15) . . . . ?
N1 Fe4 N3 Si6 108.1(5) . . . . ?
S2 Fe4 N3 Si6 -70.7(4) . . . . ?
Fe3 Fe4 N3 Si6 -137.0(12) . . . . ?
N1 Fe4 N3 Si5 -69.7(6) . . . . ?
S2 Fe4 N3 Si5 111.5(3) . . . . ?
Fe3 Fe4 N3 Si5 45.2(15) . . . . ?
N1 Fe4 N3 Fe2 -76.5(13) . . . . ?
S2 Fe4 N3 Fe2 104.8(15) . . . . ?
Fe3 Fe4 N3 Fe2 38.4(7) . . . . ?
C20 C28 S1 Fe1 -160.5(6) . . . . ?
C29 C28 S1 Fe1 -35.0(11) . . . . ?
C21 C28 S1 Fe1 79.7(7) . . . . ?
C20 C28 S1 Fe2 -78.1(8) . . . . ?
C29 C28 S1 Fe2 47.5(11) . . . . ?
C21 C28 S1 Fe2 162.1(6) . . . . ?
N2 Fe1 S1 C28 -56.0(4) . . . . ?
N1 Fe1 S1 C28 125.1(4) . . . . ?
Fe2 Fe1 S1 C28 110.0(4) . . . . ?
N2 Fe1 S1 Fe2 -165.96(15) . . . . ?
N1 Fe1 S1 Fe2 15.15(12) . . . . ?
N3 Fe2 S1 C28 64.7(5) . . . . ?
N1 Fe2 S1 C28 -124.1(5) . . . . ?
Fe1 Fe2 S1 C28 -109.2(5) . . . . ?
N3 Fe2 S1 Fe1 173.85(18) . . . . ?
N1 Fe2 S1 Fe1 -14.91(11) . . . . ?
C50 C54 S2 Fe4 87.9(18) . . . . ?
C59 C54 S2 Fe4 -48(2) . . . . ?
C51 C54 S2 Fe4 -153.9(11) . . . . ?
C50 C54 S2 Fe3 176.3(13) . . . . ?
C59 C54 S2 Fe3 40(2) . . . . ?
C51 C54 S2 Fe3 -65.4(17) . . . . ?
N3 Fe4 S2 C54 -44.8(9) . . . . ?
N1 Fe4 S2 C54 136.0(9) . . . . ?
Fe3 Fe4 S2 C54 116.5(9) . . . . ?
N3 Fe4 S2 Fe3 -161.2(3) . . . . ?
N1 Fe4 S2 Fe3 19.5(2) . . . . ?
N2 Fe3 S2 C54 47.4(9) . . . . ?
N1 Fe3 S2 C54 -133.9(9) . . . . ?
Fe4 Fe3 S2 C54 -115.1(9) . . . . ?
N2 Fe3 S2 Fe4 162.5(3) . . . . ?
N1 Fe3 S2 Fe4 -18.8(2) . . . . ?
Si2 N2 Si1 C4 -58.4(3) . . . . ?
Fe3 N2 Si1 C4 117.4(3) . . . . ?
Fe1 N2 Si1 C4 119.9(2) . . . . ?
Si2 N2 Si1 C5 -177.6(2) . . . . ?
Fe3 N2 Si1 C5 -1.8(3) . . . . ?
Fe1 N2 Si1 C5 0.7(3) . . . . ?
Si2 N2 Si1 C6 64.1(3) . . . . ?
Fe3 N2 Si1 C6 -120.1(3) . . . . ?
Fe1 N2 Si1 C6 -117.7(3) . . . . ?
Si1 N2 Si2 C1 95.8(3) . . . . ?
Fe3 N2 Si2 C1 -79.1(4) . . . . ?
Fe1 N2 Si2 C1 -82.7(3) . . . . ?
Si1 N2 Si2 C2 -143.0(3) . . . . ?
Fe3 N2 Si2 C2 42.1(4) . . . . ?
Fe1 N2 Si2 C2 38.5(3) . . . . ?
Si1 N2 Si2 C3 -23.8(3) . . . . ?
Fe3 N2 Si2 C3 161.3(3) . . . . ?
Fe1 N2 Si2 C3 157.7(2) . . . . ?
Si4 N1 Si3 C11 78.7(2) . . . . ?
Fe4 N1 Si3 C11 -148.5(3) . . . . ?
Fe3 N1 Si3 C11 -57.0(3) . . . . ?
Fe1 N1 Si3 C11 -51.6(2) . . . . ?
Fe2 N1 Si3 C11 -151.4(2) . . . . ?
Si4 N1 Si3 C12 -160.0(2) . . . . ?
Fe4 N1 Si3 C12 -27.3(3) . . . . ?
Fe3 N1 Si3 C12 64.3(3) . . . . ?
Fe1 N1 Si3 C12 69.7(2) . . . . ?
Fe2 N1 Si3 C12 -30.1(3) . . . . ?
Si4 N1 Si3 C10 -42.0(3) . . . . ?
Fe4 N1 Si3 C10 90.8(3) . . . . ?
Fe3 N1 Si3 C10 -177.7(3) . . . . ?
Fe1 N1 Si3 C10 -172.3(2) . . . . ?
Fe2 N1 Si3 C10 88.0(3) . . . . ?
Si3 N1 Si4 C7 -160.2(2) . . . . ?
Fe4 N1 Si4 C7 71.1(3) . . . . ?
Fe3 N1 Si4 C7 -35.7(3) . . . . ?
Fe1 N1 Si4 C7 -27.5(2) . . . . ?
Fe2 N1 Si4 C7 63.0(2) . . . . ?
Si3 N1 Si4 C9 79.8(2) . . . . ?
Fe4 N1 Si4 C9 -49.0(3) . . . . ?
Fe3 N1 Si4 C9 -155.7(3) . . . . ?
Fe1 N1 Si4 C9 -147.6(2) . . . . ?
Fe2 N1 Si4 C9 -57.0(2) . . . . ?
Si3 N1 Si4 C8 -42.6(3) . . . . ?
Fe4 N1 Si4 C8 -171.4(3) . . . . ?
Fe3 N1 Si4 C8 81.9(3) . . . . ?
Fe1 N1 Si4 C8 90.1(2) . . . . ?
Fe2 N1 Si4 C8 -179.4(2) . . . . ?
Si6 N3 Si5 C14 -176.0(3) . . . . ?
Fe2 N3 Si5 C14 3.3(3) . . . . ?
Fe4 N3 Si5 C14 1.5(5) . . . . ?
Si6 N3 Si5 C13 65.5(3) . . . . ?
Fe2 N3 Si5 C13 -115.1(3) . . . . ?
Fe4 N3 Si5 C13 -116.9(4) . . . . ?
Si6 N3 Si5 C15 -57.4(3) . . . . ?
Fe2 N3 Si5 C15 122.0(3) . . . . ?
Fe4 N3 Si5 C15 120.2(4) . . . . ?
Si5 N3 Si6 C17 102.0(3) . . . . ?
Fe2 N3 Si6 C17 -77.3(3) . . . . ?
Fe4 N3 Si6 C17 -76.0(4) . . . . ?
Si5 N3 Si6 C16 -19.9(3) . . . . ?
Fe2 N3 Si6 C16 160.8(3) . . . . ?
Fe4 N3 Si6 C16 162.1(3) . . . . ?
Si5 N3 Si6 C32 -136.3(3) . . . . ?
Fe2 N3 Si6 C32 44.4(3) . . . . ?
Fe4 N3 Si6 C32 45.7(4) . . . . ?
